data_4077147
loop_
_publ_author_name
'Vicente, Jos\'e'
'Singhal, Anshu R.'
'Jones, Peter G.'

_publ_section_title
;
 New Ylide&#x2212;, Alkynyl&#x2212;, and Mixed
 Alkynyl/Ylide&#x2212;Gold(I) Complexes
;
_journal_issue 26
_journal_name_full Organometallics
_journal_page_first 5887
_journal_paper_doi 10.1021/om020753p
_journal_volume 21
_journal_year 2002
_chemical_formula_sum 'C49 H42 Au N O3 P2'
_chemical_formula_weight 951.74
_chemical_name_systematic
;
 ?
;
_space_group_IT_number 2
_symmetry_cell_setting triclinic
_symmetry_space_group_name_Hall '-P 1'
_symmetry_space_group_name_H-M 'P -1'
_atom_sites_solution_hydrogens geom
_atom_sites_solution_primary direct
_atom_sites_solution_secondary difmap
_audit_creation_method SHELXL-97
_cell_angle_alpha 78.828(3)
_cell_angle_beta 68.060(3)
_cell_angle_gamma 68.627(3)
_cell_formula_units_Z 2
_cell_length_a 11.7875(11)
_cell_length_b 13.4391(12)
_cell_length_c 14.8753(12)
_cell_measurement_reflns_used 7344
_cell_measurement_temperature 133(2)
_cell_measurement_theta_max 30.5
_cell_measurement_theta_min 2.3
_cell_volume 2030.9(3)
_computing_cell_refinement 'Bruker SAINT'
_computing_data_collection 'Bruker SMART'
_computing_data_reduction 'Bruker SAINT'
_computing_molecular_graphics 'Siemens XP'
_computing_publication_material SHELXL-97
_computing_structure_refinement 'SHELXL-97 (Sheldrick, 1997)'
_computing_structure_solution 'SHELXS-97 (Sheldrick, 1990)'
_diffrn_ambient_temperature 133(2)
_diffrn_detector_area_resol_mean 8.192
_diffrn_measured_fraction_theta_full 0.997
_diffrn_measured_fraction_theta_max 0.997
_diffrn_measurement_device_type 'Bruker SMART 1000 CCD'
_diffrn_measurement_method '\w- & \f-scan'
_diffrn_radiation_monochromator graphite
_diffrn_radiation_source 'fine-focus sealed tube'
_diffrn_radiation_type MoK\a
_diffrn_radiation_wavelength 0.71073
_diffrn_reflns_av_R_equivalents 0.0298
_diffrn_reflns_av_sigmaI/netI 0.0332
_diffrn_reflns_limit_h_max 16
_diffrn_reflns_limit_h_min -16
_diffrn_reflns_limit_k_max 18
_diffrn_reflns_limit_k_min -18
_diffrn_reflns_limit_l_max 20
_diffrn_reflns_limit_l_min -20
_diffrn_reflns_number 40358
_diffrn_reflns_theta_full 30.00
_diffrn_reflns_theta_max 30.03
_diffrn_reflns_theta_min 1.48
_exptl_absorpt_coefficient_mu 3.745
_exptl_absorpt_correction_T_max 0.802
_exptl_absorpt_correction_T_min 0.608
_exptl_absorpt_correction_type multi-scan
_exptl_absorpt_process_details SADABS
_exptl_crystal_colour orange
_exptl_crystal_density_diffrn 1.556
_exptl_crystal_density_method 'not measured'
_exptl_crystal_description tablet
_exptl_crystal_F_000 952
_exptl_crystal_size_max 0.26
_exptl_crystal_size_mid 0.22
_exptl_crystal_size_min 0.09
_refine_diff_density_max 2.104
_refine_diff_density_min -1.108
_refine_diff_density_rms 0.103
_refine_ls_extinction_method none
_refine_ls_goodness_of_fit_ref 1.007
_refine_ls_hydrogen_treatment riding
_refine_ls_matrix_type full
_refine_ls_number_parameters 505
_refine_ls_number_reflns 11830
_refine_ls_number_restraints 163
_refine_ls_restrained_S_all 1.000
_refine_ls_R_factor_all 0.0301
_refine_ls_R_factor_gt 0.0244
_refine_ls_shift/su_max 0.001
_refine_ls_shift/su_mean 0.000
_refine_ls_structure_factor_coef Fsqd
_refine_ls_weighting_details 'calc w=1/[\s^2^(Fo^2^)+(0.0350P)^2^] where P=(Fo^2^+2Fc^2^)/3'
_refine_ls_weighting_scheme calc
_refine_ls_wR_factor_gt 0.0581
_refine_ls_wR_factor_ref 0.0597
_reflns_number_gt 10462
_reflns_number_total 11830
_reflns_threshold_expression >2sigma(I)
_cod_data_source_file om020753p.cif
_cod_data_source_block soffty
_cod_depositor_comments
;
The following automatic conversions were performed:

'_geom_bond_publ_flag' value 'Y' changed to 'y' according to
/home/saulius/struct/CIF-dictionaries/cif_core.dic dictionary named
'cif_core.dic' version 2.4.1 from 2010-06-29 (21
time).

'_geom_angle_publ_flag' value 'Y' changed to 'y' according to
/home/saulius/struct/CIF-dictionaries/cif_core.dic dictionary named
'cif_core.dic' version 2.4.1 from 2010-06-29 (31 time).

Automatic conversion script
Id: cif_fix_values 1715 2011-07-08 13:25:40Z adriana 
;
_cod_database_code 4077147

loop_
_symmetry_equiv_pos_as_xyz
'x, y, z'
'-x, -y, -z'

loop_
_atom_site_label
_atom_site_type_symbol
_atom_site_fract_x
_atom_site_fract_y
_atom_site_fract_z
_atom_site_U_iso_or_equiv
_atom_site_adp_type
_atom_site_occupancy
_atom_site_symmetry_multiplicity
_atom_site_calc_flag
_atom_site_refinement_flags
Au Au 0.338677(8) 0.290805(7) 0.428676(6) 0.01973(3) Uani 1 1 d .
P1 P 0.59063(5) 0.30332(5) 0.26169(4) 0.01700(10) Uani 1 1 d .
P2 P 0.38076(5) 0.25354(4) 0.21742(4) 0.01645(10) Uani 1 1 d .
C1 C 0.2544(2) 0.27163(19) 0.57213(17) 0.0224(4) Uani 1 1 d U
C2 C 0.2245(2) 0.2489(2) 0.65662(18) 0.0259(5) Uani 1 1 d U
C3 C 0.2030(2) 0.2093(2) 0.75649(17) 0.0242(5) Uani 1 1 d DU
C4 C 0.2492(2) 0.2423(2) 0.81612(18) 0.0292(5) Uani 1 1 d DU
H4 H 0.2897 0.2960 0.7915 0.035 Uiso 1 1 calc R
C5 C 0.2372(3) 0.1985(2) 0.90924(18) 0.0319(6) Uani 1 1 d DU
H5 H 0.2693 0.2210 0.9489 0.038 Uiso 1 1 calc R
C6 C 0.1769(2) 0.1205(2) 0.94400(17) 0.0279(5) Uani 1 1 d DU
C7 C 0.1301(2) 0.0858(2) 0.88771(18) 0.0280(5) Uani 1 1 d DU
H7 H 0.0902 0.0318 0.9129 0.034 Uiso 1 1 calc R
C8 C 0.1422(2) 0.1305(2) 0.79493(18) 0.0277(5) Uani 1 1 d DU
H8 H 0.1089 0.1080 0.7561 0.033 Uiso 1 1 calc R
N N 0.1612(3) 0.07413(19) 1.04354(17) 0.0395(6) Uani 1 1 d U
O1 O 0.2112(3) 0.0996(2) 1.09029(16) 0.0656(8) Uani 1 1 d U
O2 O 0.1019(2) 0.00956(19) 1.07525(15) 0.0496(6) Uani 1 1 d U
C9 C 0.4423(2) 0.29840(18) 0.28084(15) 0.0188(4) Uani 1 1 d .
C11 C 0.7002(2) 0.18920(18) 0.31013(16) 0.0211(4) Uani 1 1 d DU
C12 C 0.8346(2) 0.1681(2) 0.26859(18) 0.0269(5) Uani 1 1 d DU
H12 H 0.8683 0.2140 0.2165 0.032 Uiso 1 1 calc R
C13 C 0.9183(2) 0.0803(2) 0.3035(2) 0.0319(6) Uani 1 1 d DU
H13 H 1.0089 0.0668 0.2753 0.038 Uiso 1 1 calc R
C14 C 0.8708(3) 0.0130(2) 0.37855(19) 0.0336(6) Uani 1 1 d DU
H14 H 0.9286 -0.0470 0.4018 0.040 Uiso 1 1 calc R
C15 C 0.7395(3) 0.0323(2) 0.42011(18) 0.0323(6) Uani 1 1 d DU
H15 H 0.7070 -0.0145 0.4718 0.039 Uiso 1 1 calc R
C16 C 0.6542(2) 0.12080(19) 0.38625(17) 0.0260(5) Uani 1 1 d DU
H16 H 0.5638 0.1342 0.4157 0.031 Uiso 1 1 calc R
C21 C 0.6895(2) 0.31735(18) 0.13584(16) 0.0198(4) Uani 1 1 d DU
C22 C 0.7439(2) 0.2295(2) 0.07858(17) 0.0245(5) Uani 1 1 d DU
H22 H 0.7296 0.1635 0.1063 0.029 Uiso 1 1 calc R
C23 C 0.8183(2) 0.2379(2) -0.01785(19) 0.0318(6) Uani 1 1 d DU
H23 H 0.8539 0.1783 -0.0566 0.038 Uiso 1 1 calc R
C24 C 0.8408(3) 0.3343(2) -0.0579(2) 0.0389(7) Uani 1 1 d DU
H24 H 0.8925 0.3402 -0.1240 0.047 Uiso 1 1 calc R
C25 C 0.7888(3) 0.4213(2) -0.0024(2) 0.0391(7) Uani 1 1 d DU
H25 H 0.8047 0.4867 -0.0303 0.047 Uiso 1 1 calc R
C26 C 0.7126(2) 0.4132(2) 0.09468(18) 0.0281(5) Uani 1 1 d DU
H26 H 0.6765 0.4734 0.1328 0.034 Uiso 1 1 calc R
C31 C 0.5730(2) 0.41914(18) 0.31809(16) 0.0189(4) Uani 1 1 d DU
C32 C 0.4636(2) 0.50853(19) 0.32337(17) 0.0218(4) Uani 1 1 d DU
H32 H 0.3996 0.5062 0.3004 0.026 Uiso 1 1 calc R
C33 C 0.4474(2) 0.6009(2) 0.36191(18) 0.0256(5) Uani 1 1 d DU
H33 H 0.3726 0.6614 0.3652 0.031 Uiso 1 1 calc R
C34 C 0.5411(2) 0.6043(2) 0.39566(18) 0.0261(5) Uani 1 1 d DU
H34 H 0.5303 0.6673 0.4221 0.031 Uiso 1 1 calc R
C35 C 0.6503(2) 0.5156(2) 0.39064(19) 0.0279(5) Uani 1 1 d DU
H35 H 0.7139 0.5180 0.4141 0.033 Uiso 1 1 calc R
C36 C 0.6666(2) 0.42376(19) 0.35154(17) 0.0241(5) Uani 1 1 d DU
H36 H 0.7421 0.3636 0.3475 0.029 Uiso 1 1 calc R
C41 C 0.4633(2) 0.24500(19) 0.08716(16) 0.0206(4) Uani 1 1 d DU
C42 C 0.5125(2) 0.1489(2) 0.04206(18) 0.0269(5) Uani 1 1 d DU
H42 H 0.5064 0.0843 0.0800 0.032 Uiso 1 1 calc R
C43 C 0.5704(3) 0.1478(2) -0.05851(19) 0.0351(6) Uani 1 1 d DU
H43 H 0.6026 0.0827 -0.0892 0.042 Uiso 1 1 calc R
C44 C 0.5809(3) 0.2416(3) -0.11355(19) 0.0392(7) Uani 1 1 d DU
H44 H 0.6214 0.2404 -0.1820 0.047 Uiso 1 1 calc R
C45 C 0.5331(3) 0.3370(2) -0.06984(19) 0.0351(6) Uani 1 1 d DU
H45 H 0.5409 0.4010 -0.1082 0.042 Uiso 1 1 calc R
C46 C 0.4736(2) 0.3393(2) 0.03005(17) 0.0270(5) Uani 1 1 d DU
H46 H 0.4396 0.4052 0.0599 0.032 Uiso 1 1 calc R
C51 C 0.3669(2) 0.12123(18) 0.26420(15) 0.0187(4) Uani 1 1 d DU
C52 C 0.4737(2) 0.04419(19) 0.28414(18) 0.0252(5) Uani 1 1 d DU
H52 H 0.5495 0.0619 0.2712 0.030 Uiso 1 1 calc R
C53 C 0.4704(2) -0.0577(2) 0.32249(19) 0.0282(5) Uani 1 1 d DU
H53 H 0.5430 -0.1091 0.3368 0.034 Uiso 1 1 calc R
C54 C 0.3604(2) -0.08404(19) 0.33974(18) 0.0266(5) Uani 1 1 d DU
H54 H 0.3582 -0.1541 0.3650 0.032 Uiso 1 1 calc R
C55 C 0.2545(2) -0.0093(2) 0.32054(19) 0.0285(5) Uani 1 1 d DU
H55 H 0.1795 -0.0281 0.3327 0.034 Uiso 1 1 calc R
C56 C 0.2564(2) 0.09380(19) 0.28333(17) 0.0228(5) Uani 1 1 d DU
H56 H 0.1825 0.1454 0.2710 0.027 Uiso 1 1 calc R
C61 C 0.2194(2) 0.34229(18) 0.22175(16) 0.0194(4) Uani 1 1 d DU
C62 C 0.1549(2) 0.42959(19) 0.27965(17) 0.0241(5) Uani 1 1 d DU
H62 H 0.1944 0.4433 0.3190 0.029 Uiso 1 1 calc R
C63 C 0.0329(2) 0.4965(2) 0.2798(2) 0.0311(5) Uani 1 1 d DU
H63 H -0.0107 0.5558 0.3194 0.037 Uiso 1 1 calc R
C64 C -0.0257(2) 0.4771(2) 0.2224(2) 0.0333(6) Uani 1 1 d DU
H64 H -0.1091 0.5230 0.2229 0.040 Uiso 1 1 calc R
C65 C 0.0379(2) 0.3909(2) 0.16462(19) 0.0299(5) Uani 1 1 d DU
H65 H -0.0023 0.3772 0.1257 0.036 Uiso 1 1 calc R
C66 C 0.1602(2) 0.32428(19) 0.16346(17) 0.0233(5) Uani 1 1 d DU
H66 H 0.2040 0.2660 0.1227 0.028 Uiso 1 1 calc R
O91 O -0.14440(18) 0.21555(15) 0.61364(13) 0.0309(4) Uani 1 1 d U
C92 C -0.1087(3) 0.2097(2) 0.5096(2) 0.0326(6) Uani 1 1 d U
H92A H -0.1866 0.2376 0.4897 0.039 Uiso 1 1 calc R
H92B H -0.0628 0.1347 0.4916 0.039 Uiso 1 1 calc R
C93 C -0.0223(3) 0.2769(2) 0.4613(2) 0.0386(6) Uani 1 1 d U
H93A H -0.0314 0.3095 0.3977 0.046 Uiso 1 1 calc R
H93B H 0.0692 0.2341 0.4518 0.046 Uiso 1 1 calc R
C94 C -0.0706(3) 0.3624(2) 0.5333(2) 0.0386(6) Uani 1 1 d U
H94A H -0.1481 0.4208 0.5261 0.046 Uiso 1 1 calc R
H94B H -0.0028 0.3930 0.5262 0.046 Uiso 1 1 calc R
C95 C -0.1027(3) 0.2960(2) 0.6303(2) 0.0321(6) Uani 1 1 d U
H95A H -0.0255 0.2625 0.6508 0.038 Uiso 1 1 calc R
H95B H -0.1721 0.3419 0.6816 0.038 Uiso 1 1 calc R

loop_
_atom_site_aniso_label
_atom_site_aniso_U_11
_atom_site_aniso_U_22
_atom_site_aniso_U_33
_atom_site_aniso_U_23
_atom_site_aniso_U_13
_atom_site_aniso_U_12
Au 0.01931(4) 0.02538(5) 0.01493(4) -0.00215(3) -0.00304(3) -0.00996(3)
P1 0.0163(2) 0.0170(3) 0.0171(3) 0.0005(2) -0.0051(2) -0.0061(2)
P2 0.0163(2) 0.0172(3) 0.0155(2) -0.0005(2) -0.0043(2) -0.0063(2)
C1 0.0217(10) 0.0224(12) 0.0254(12) -0.0042(9) -0.0095(9) -0.0063(9)
C2 0.0199(10) 0.0298(13) 0.0263(12) -0.0053(10) -0.0058(9) -0.0062(9)
C3 0.0195(10) 0.0275(13) 0.0196(11) -0.0035(9) -0.0032(8) -0.0032(9)
C4 0.0329(13) 0.0307(14) 0.0249(12) -0.0001(10) -0.0095(10) -0.0120(11)
C5 0.0441(15) 0.0313(14) 0.0241(12) -0.0032(10) -0.0150(11) -0.0118(12)
C6 0.0349(13) 0.0249(13) 0.0182(11) -0.0022(9) -0.0069(10) -0.0046(10)
C7 0.0281(12) 0.0285(13) 0.0246(12) -0.0029(10) -0.0048(10) -0.0094(10)
C8 0.0275(12) 0.0341(14) 0.0229(12) -0.0051(10) -0.0076(9) -0.0106(10)
N 0.0660(17) 0.0297(13) 0.0243(11) -0.0007(9) -0.0158(11) -0.0166(12)
O1 0.137(3) 0.0521(15) 0.0352(12) 0.0095(10) -0.0462(15) -0.0491(16)
O2 0.0706(16) 0.0491(14) 0.0307(11) 0.0097(9) -0.0130(11) -0.0312(12)
C9 0.0179(9) 0.0244(11) 0.0146(10) -0.0022(8) -0.0027(8) -0.0097(9)
C11 0.0226(10) 0.0189(11) 0.0224(11) -0.0018(8) -0.0109(9) -0.0036(9)
C12 0.0236(11) 0.0283(13) 0.0294(13) -0.0017(10) -0.0111(10) -0.0067(10)
C13 0.0259(12) 0.0338(15) 0.0370(14) -0.0092(11) -0.0168(11) -0.0009(10)
C14 0.0423(15) 0.0245(13) 0.0331(14) -0.0055(10) -0.0231(12) 0.0030(11)
C15 0.0464(15) 0.0257(13) 0.0217(12) 0.0017(10) -0.0145(11) -0.0063(11)
C16 0.0304(12) 0.0248(12) 0.0201(11) -0.0004(9) -0.0085(9) -0.0063(10)
C21 0.0146(9) 0.0219(11) 0.0198(10) 0.0018(8) -0.0041(8) -0.0056(8)
C22 0.0193(10) 0.0251(12) 0.0255(12) -0.0006(9) -0.0044(9) -0.0067(9)
C23 0.0234(11) 0.0356(15) 0.0266(13) -0.0055(11) -0.0004(10) -0.0049(11)
C24 0.0320(14) 0.0447(17) 0.0224(13) 0.0028(11) 0.0052(10) -0.0096(12)
C25 0.0348(14) 0.0331(15) 0.0335(15) 0.0099(11) 0.0022(11) -0.0132(12)
C26 0.0263(12) 0.0238(12) 0.0269(12) 0.0027(9) -0.0020(10) -0.0090(10)
C31 0.0193(10) 0.0195(11) 0.0181(10) -0.0003(8) -0.0051(8) -0.0081(8)
C32 0.0181(10) 0.0239(12) 0.0248(11) -0.0014(9) -0.0069(9) -0.0087(9)
C33 0.0245(11) 0.0224(12) 0.0284(12) -0.0032(9) -0.0065(9) -0.0074(9)
C34 0.0297(12) 0.0261(12) 0.0250(12) -0.0046(9) -0.0051(10) -0.0145(10)
C35 0.0292(12) 0.0327(14) 0.0289(13) -0.0001(10) -0.0122(10) -0.0162(11)
C36 0.0215(10) 0.0232(12) 0.0285(12) 0.0000(9) -0.0099(9) -0.0072(9)
C41 0.0191(10) 0.0256(12) 0.0170(10) -0.0019(8) -0.0053(8) -0.0077(9)
C42 0.0284(12) 0.0282(13) 0.0245(12) -0.0043(10) -0.0068(10) -0.0105(10)
C43 0.0369(14) 0.0433(16) 0.0230(12) -0.0122(11) -0.0053(11) -0.0102(12)
C44 0.0370(14) 0.0566(19) 0.0152(12) -0.0036(11) -0.0038(10) -0.0096(13)
C45 0.0356(14) 0.0405(16) 0.0213(12) 0.0087(11) -0.0078(11) -0.0105(12)
C46 0.0266(11) 0.0271(13) 0.0221(12) 0.0005(9) -0.0074(9) -0.0048(10)
C51 0.0200(10) 0.0176(11) 0.0173(10) -0.0019(8) -0.0046(8) -0.0061(8)
C52 0.0191(10) 0.0222(12) 0.0309(13) -0.0009(9) -0.0059(9) -0.0058(9)
C53 0.0241(11) 0.0209(12) 0.0328(13) 0.0005(10) -0.0089(10) -0.0015(9)
C54 0.0354(13) 0.0179(11) 0.0276(12) 0.0029(9) -0.0120(10) -0.0104(10)
C55 0.0311(12) 0.0277(13) 0.0341(14) 0.0073(10) -0.0154(11) -0.0178(11)
C56 0.0246(11) 0.0224(12) 0.0255(12) 0.0042(9) -0.0131(9) -0.0098(9)
C61 0.0175(9) 0.0181(11) 0.0208(11) 0.0039(8) -0.0054(8) -0.0073(8)
C62 0.0219(10) 0.0218(12) 0.0263(12) -0.0007(9) -0.0057(9) -0.0071(9)
C63 0.0243(11) 0.0247(13) 0.0351(14) -0.0006(10) -0.0041(10) -0.0042(10)
C64 0.0186(11) 0.0301(14) 0.0424(15) 0.0101(11) -0.0077(10) -0.0069(10)
C65 0.0274(12) 0.0326(14) 0.0355(14) 0.0111(11) -0.0176(11) -0.0155(11)
C66 0.0265(11) 0.0211(12) 0.0239(11) 0.0040(9) -0.0103(9) -0.0101(9)
O91 0.0361(10) 0.0297(10) 0.0309(9) 0.0039(7) -0.0123(8) -0.0168(8)
C92 0.0407(14) 0.0293(14) 0.0338(14) -0.0026(11) -0.0192(12) -0.0109(12)
C93 0.0390(15) 0.0452(18) 0.0299(14) 0.0017(12) -0.0071(12) -0.0180(13)
C94 0.0434(16) 0.0401(16) 0.0396(16) 0.0031(12) -0.0140(13) -0.0243(14)
C95 0.0311(13) 0.0324(14) 0.0386(15) -0.0058(11) -0.0149(11) -0.0116(11)

loop_
_atom_type_symbol
_atom_type_description
_atom_type_scat_dispersion_real
_atom_type_scat_dispersion_imag
_atom_type_scat_source
C C 0.0033 0.0016 'International Tables Vol C Tables 4.2.6.8 and 6.1.1.4'
H H 0.0000 0.0000 'International Tables Vol C Tables 4.2.6.8 and 6.1.1.4'
N N 0.0061 0.0033 'International Tables Vol C Tables 4.2.6.8 and 6.1.1.4'
O O 0.0106 0.0060 'International Tables Vol C Tables 4.2.6.8 and 6.1.1.4'
P P 0.1023 0.0942 'International Tables Vol C Tables 4.2.6.8 and 6.1.1.4'
Au Au -2.0133 8.8022 'International Tables Vol C Tables 4.2.6.8 and 6.1.1.4'

loop_
_geom_angle_atom_site_label_1
_geom_angle_atom_site_label_2
_geom_angle_atom_site_label_3
_geom_angle
_geom_angle_publ_flag
C1 Au C9 174.36(9) y
C9 P1 C21 116.15(10) y
C9 P1 C31 108.66(10) y
C21 P1 C31 105.76(10) y
C9 P1 C11 117.58(11) y
C21 P1 C11 102.20(10) y
C31 P1 C11 105.39(10) y
C9 P2 C41 118.01(10) y
C9 P2 C51 112.09(11) y
C41 P2 C51 105.82(10) y
C9 P2 C61 111.59(11) y
C41 P2 C61 101.45(10) y
C51 P2 C61 106.85(10) y
C2 C1 Au 168.9(2) y
C1 C2 C3 172.5(3) y
C4 C3 C8 118.2(2) y
C4 C3 C2 121.5(2) y
C8 C3 C2 120.1(2) y
C5 C4 C3 121.5(2) y
C4 C5 C6 118.3(2) y
C7 C6 C5 122.1(2) y
C7 C6 N 118.8(2) y
C5 C6 N 119.1(2) y
C8 C7 C6 119.1(2) y
C7 C8 C3 120.9(2) y
O1 N O2 123.1(2) y
O1 N C6 118.2(2) y
O2 N C6 118.7(2) y
P2 C9 P1 133.64(13) y
P2 C9 Au 110.66(11) y
P1 C9 Au 111.06(11) y
C16 C11 C12 118.4(2) ?
C16 C11 P1 121.59(18) ?
C12 C11 P1 119.98(18) ?
C13 C12 C11 120.3(2) ?
C14 C13 C12 120.4(2) ?
C13 C14 C15 120.2(2) ?
C14 C15 C16 120.0(2) ?
C11 C16 C15 120.7(2) ?
C26 C21 C22 119.1(2) ?
C26 C21 P1 121.69(18) ?
C22 C21 P1 119.23(17) ?
C23 C22 C21 120.7(2) ?
C22 C23 C24 119.5(2) ?
C25 C24 C23 120.6(2) ?
C24 C25 C26 120.0(3) ?
C21 C26 C25 120.2(2) ?
C36 C31 C32 119.1(2) ?
C36 C31 P1 122.80(17) ?
C32 C31 P1 117.98(16) ?
C33 C32 C31 120.6(2) ?
C32 C33 C34 119.7(2) ?
C35 C34 C33 120.0(2) ?
C36 C35 C34 120.2(2) ?
C35 C36 C31 120.3(2) ?
C42 C41 C46 119.1(2) ?
C42 C41 P2 122.50(18) ?
C46 C41 P2 118.33(17) ?
C43 C42 C41 120.1(2) ?
C44 C43 C42 119.9(3) ?
C45 C44 C43 120.6(2) ?
C44 C45 C46 120.0(3) ?
C45 C46 C41 120.3(2) ?
C56 C51 C52 118.8(2) ?
C56 C51 P2 124.20(17) ?
C52 C51 P2 116.97(16) ?
C53 C52 C51 120.9(2) ?
C54 C53 C52 119.4(2) ?
C55 C54 C53 120.4(2) ?
C54 C55 C56 120.4(2) ?
C55 C56 C51 120.0(2) ?
C62 C61 C66 119.0(2) ?
C62 C61 P2 121.77(17) ?
C66 C61 P2 119.18(18) ?
C63 C62 C61 120.1(2) ?
C62 C63 C64 120.4(2) ?
C65 C64 C63 119.9(2) ?
C64 C65 C66 120.1(2) ?
C65 C66 C61 120.5(2) ?
C95 O91 C92 109.12(19) ?
O91 C92 C93 106.4(2) ?
C92 C93 C94 103.0(2) ?
C93 C94 C95 100.8(2) ?
O91 C95 C94 106.2(2) ?

loop_
_geom_bond_atom_site_label_1
_geom_bond_atom_site_label_2
_geom_bond_distance
_geom_bond_publ_flag
Au C1 1.999(2) y
Au C9 2.082(2) y
P1 C9 1.688(2) y
P1 C21 1.814(2) y
P1 C31 1.819(2) y
P1 C11 1.834(2) y
P2 C9 1.682(2) y
P2 C41 1.819(2) y
P2 C51 1.822(2) y
P2 C61 1.824(2) y
C1 C2 1.181(3) y
C2 C3 1.437(3) y
C3 C4 1.403(3) y
C3 C8 1.405(3) y
C4 C5 1.372(3) y
C5 C6 1.390(4) y
C6 C7 1.380(3) y
C6 N 1.462(3) y
C7 C8 1.371(3) y
N O1 1.222(3) y
N O2 1.225(3) y
C11 C16 1.386(3) ?
C11 C12 1.408(3) ?
C12 C13 1.389(3) ?
C13 C14 1.375(4) ?
C14 C15 1.378(4) ?
C15 C16 1.397(3) ?
C21 C26 1.391(3) ?
C21 C22 1.400(3) ?
C22 C23 1.382(3) ?
C23 C24 1.392(4) ?
C24 C25 1.376(4) ?
C25 C26 1.395(3) ?
C31 C36 1.394(3) ?
C31 C32 1.394(3) ?
C32 C33 1.388(3) ?
C33 C34 1.391(3) ?
C34 C35 1.388(4) ?
C35 C36 1.386(3) ?
C41 C42 1.397(3) ?
C41 C46 1.400(3) ?
C42 C43 1.394(3) ?
C43 C44 1.383(4) ?
C44 C45 1.381(4) ?
C45 C46 1.387(3) ?
C51 C56 1.395(3) ?
C51 C52 1.398(3) ?
C52 C53 1.387(3) ?
C53 C54 1.387(3) ?
C54 C55 1.375(3) ?
C55 C56 1.394(3) ?
C61 C62 1.396(3) ?
C61 C66 1.398(3) ?
C62 C63 1.390(3) ?
C63 C64 1.389(4) ?
C64 C65 1.384(4) ?
C65 C66 1.388(3) ?
O91 C95 1.433(3) ?
O91 C92 1.454(3) ?
C92 C93 1.497(4) ?
C93 C94 1.527(4) ?
C94 C95 1.536(4) ?

loop_
_geom_hbond_atom_site_label_D
_geom_hbond_atom_site_label_H
_geom_hbond_atom_site_label_A
_geom_hbond_distance_DH
_geom_hbond_distance_HA
_geom_hbond_distance_DA
_geom_hbond_angle_DHA
_geom_hbond_site_symmetry_A
C66 H66 O1 0.95 2.34 3.182(3) 147.0 1_554
C43 H43 O1 0.95 2.62 3.371(4) 135.8 2_656
C23 H23 O2 0.95 2.44 3.301(4) 151.5 2_656
C33 H33 O91 0.95 2.53 3.454(3) 164.6 2_566
C55 H55 O91 0.95 2.62 3.308(3) 129.2 2_556
C7 H7 O2 0.95 2.46 3.254(3) 141.1 2_557
